data_4086955
loop_
_publ_author_name
'Esteruelas, Miguel A.'
'L\'opez, Ana M.'
'O\~nate, Enrique'
'San-Torcuato, Ainhoa'
'Tsai, Jui-Yi'
'Xia, Chuanjun'

_publ_section_title
;
 Formation of Dinuclear Iridium Complexes by NHC-Supported C--H Bond
 Activation
;
_journal_issue 3
_journal_name_full Organometallics
_journal_page_first 699
_journal_paper_doi 10.1021/acs.organomet.6b00891
_journal_volume 36
_journal_year 2017
_chemical_formula_sum 'C56 H104 Ir2 N4 P4'
_chemical_formula_weight 1341.71
_chemical_name_systematic
; 
 ? 
;
_space_group_IT_number 14
_symmetry_cell_setting monoclinic
_symmetry_space_group_name_Hall '-P 2yn'
_symmetry_space_group_name_H-M 'P 1 21/n 1'
_atom_sites_solution_hydrogens geom
_atom_sites_solution_primary direct
_atom_sites_solution_secondary difmap
_audit_creation_method SHELXL-97
_cell_angle_alpha 90.00
_cell_angle_beta 98.770(5)
_cell_angle_gamma 90.00
_cell_formula_units_Z 2
_cell_length_a 10.226(4)
_cell_length_b 15.478(5)
_cell_length_c 19.630(7)
_cell_measurement_reflns_used 9787
_cell_measurement_temperature 100(2)
_cell_measurement_theta_max 28
_cell_measurement_theta_min 2
_cell_volume 3070.7(19)
_computing_cell_refinement 'SAINT+ v. 7.56a (Bruker AXS, 2008)'
_computing_data_collection 'apex2 v. 7.0 (Bruker AXS, 2009)'
_computing_data_reduction 'SAINT+ v. 7.56a (Bruker AXS, 2008)'
_computing_molecular_graphics 'XP, SHELXTL v. 6.14 (Bruker, 2000)'
_computing_publication_material 'XCIF, SHELXTL v. 6.14 (Bruker, 2000)'
_computing_structure_refinement 'SHELXL-97 (Sheldrick, 1997)'
_computing_structure_solution 'SHELXS-97 (Sheldrick, 1990)'
_diffrn_ambient_temperature 100(2)
_diffrn_detector_area_resol_mean 8.33
_diffrn_measured_fraction_theta_full 1.000
_diffrn_measured_fraction_theta_max 0.935
_diffrn_measurement_device_type 'Bruker APEX DUO system'
_diffrn_measurement_method '\w rotations with narrow frames'
_diffrn_radiation_monochromator graphite
_diffrn_radiation_source 'fine-focus sealed tube'
_diffrn_radiation_type MoK\a
_diffrn_radiation_wavelength 0.71073
_diffrn_reflns_av_R_equivalents 0.0469
_diffrn_reflns_av_sigmaI/netI 0.0435
_diffrn_reflns_limit_h_max 13
_diffrn_reflns_limit_h_min -13
_diffrn_reflns_limit_k_max 21
_diffrn_reflns_limit_k_min -21
_diffrn_reflns_limit_l_max 26
_diffrn_reflns_limit_l_min -26
_diffrn_reflns_number 33139
_diffrn_reflns_theta_full 27.50
_diffrn_reflns_theta_max 29.57
_diffrn_reflns_theta_min 1.68
_diffrn_standards_decay_% 0
_exptl_absorpt_coefficient_mu 4.470
_exptl_absorpt_correction_T_max 0.862
_exptl_absorpt_correction_T_min 0.647
_exptl_absorpt_correction_type multi-scan
_exptl_absorpt_process_details
;
Absorption correction performed with SADABS program. This is based on the
method of Blessing: Blessing, R. H., Acta Crystallogr., Sect. A 1995, 51, 33.

SADABS: Area-Detector Absorption Correction. Bruker-AXS 
within SAINT+ package, v. 6.1 (2000).
;
_exptl_crystal_colour colourless
_exptl_crystal_density_diffrn 1.451
_exptl_crystal_density_method 'not measured'
_exptl_crystal_description 'irregular block'
_exptl_crystal_F_000 1364
_exptl_crystal_size_max 0.13
_exptl_crystal_size_mid 0.05
_exptl_crystal_size_min 0.05
_refine_diff_density_max 1.950
_refine_diff_density_min -0.784
_refine_diff_density_rms 0.116
_refine_ls_extinction_method none
_refine_ls_goodness_of_fit_ref 0.987
_refine_ls_hydrogen_treatment mixed
_refine_ls_matrix_type full
_refine_ls_number_parameters 312
_refine_ls_number_reflns 8053
_refine_ls_number_restraints 4
_refine_ls_restrained_S_all 0.988
_refine_ls_R_factor_all 0.0422
_refine_ls_R_factor_gt 0.0289
_refine_ls_shift/su_max 0.002
_refine_ls_shift/su_mean 0.000
_refine_ls_structure_factor_coef Fsqd
_refine_ls_weighting_details 'calc w=1/[\s^2^(Fo^2^)+(0.0332P)^2^+0.0000P] where P=(Fo^2^+2Fc^2^)/3'
_refine_ls_weighting_scheme calc
_refine_ls_wR_factor_gt 0.0620
_refine_ls_wR_factor_ref 0.0670
_reflns_number_gt 6480
_reflns_number_total 8053
_reflns_threshold_expression >2sigma(I)
_cod_data_source_file om6b00891_si_002.cif
_cod_data_source_block 3-enriquen75
_cod_depositor_comments 'Adding full bibliography for 4086954--4086957.cif.'
_cod_original_sg_symbol_H-M P21/n
_cod_database_code 4086955

loop_
_symmetry_equiv_pos_as_xyz
'x, y, z'
'-x+1/2, y+1/2, -z+1/2'
'-x, -y, -z'
'x-1/2, -y-1/2, z-1/2'

loop_
_atom_site_label
_atom_site_type_symbol
_atom_site_fract_x
_atom_site_fract_y
_atom_site_fract_z
_atom_site_U_iso_or_equiv
_atom_site_adp_type
_atom_site_occupancy
_atom_site_symmetry_multiplicity
_atom_site_calc_flag
_atom_site_refinement_flags
_atom_site_disorder_assembly
_atom_site_disorder_group
Ir Ir 0.672034(11) 0.214085(7) 0.916522(6) 0.02174(4) Uani 1 1 d D A .
H01 H 0.758(3) 0.1399(14) 0.9578(14) 0.026 Uiso 1 1 d D . .
H02 H 0.8024(19) 0.2588(19) 0.8983(15) 0.026 Uiso 1 1 d D . .
P1 P 0.72449(9) 0.29846(5) 1.01327(4) 0.02670(18) Uani 1 1 d . . .
P2 P 0.68685(8) 0.12645(5) 0.82349(4) 0.02375(17) Uani 1 1 d . . .
N1 N 0.3833(3) 0.21922(17) 0.90464(15) 0.0302(6) Uani 1 1 d . A .
N2 N 0.4379(3) 0.10909(19) 0.96898(15) 0.0354(7) Uani 1 1 d . A .
C1 C 0.4909(3) 0.1728(2) 0.93460(16) 0.0278(7) Uani 1 1 d . . .
C2 C 0.2670(4) 0.1850(3) 0.9202(2) 0.0435(9) Uani 1 1 d . . .
H2 H 0.1800 0.2058 0.9051 0.052 Uiso 1 1 calc R A .
C3 C 0.3013(4) 0.1166(3) 0.9608(2) 0.0507(11) Uani 1 1 d . A .
H3 H 0.2426 0.0799 0.9805 0.061 Uiso 1 1 calc R . .
C4 C 0.5153(4) 0.0460(2) 1.01254(19) 0.0406(9) Uani 1 1 d . . .
H4A H 0.4963 0.0518 1.0603 0.049 Uiso 1 1 calc R A .
H4B H 0.6106 0.0579 1.0131 0.049 Uiso 1 1 calc R . .
C5 C 0.4072(3) 0.29203(19) 0.86412(17) 0.0266(7) Uani 1 1 d . . .
C6 C 0.5431(3) 0.30698(19) 0.86131(15) 0.0244(7) Uani 1 1 d . A .
C7 C 0.5649(4) 0.3800(2) 0.82282(17) 0.0323(8) Uani 1 1 d . . .
H7 H 0.6536 0.3949 0.8190 0.039 Uiso 1 1 calc R A .
C8 C 0.4640(4) 0.4317(2) 0.78984(19) 0.0399(9) Uani 1 1 d . A .
H8 H 0.4849 0.4811 0.7648 0.048 Uiso 1 1 calc R . .
C9 C 0.3334(4) 0.4122(2) 0.7932(2) 0.0441(9) Uani 1 1 d . . .
H9 H 0.2644 0.4469 0.7695 0.053 Uiso 1 1 calc R A .
C10 C 0.3040(3) 0.3419(2) 0.83109(18) 0.0372(8) Uani 1 1 d . A .
H10 H 0.2148 0.3278 0.8345 0.045 Uiso 1 1 calc R . .
C11 C 0.7550(4) 0.4142(2) 0.99499(18) 0.0405(9) Uani 1 1 d . A .
H11 H 0.6693 0.4365 0.9698 0.049 Uiso 1 1 calc R . .
C12 C 0.7883(5) 0.4728(3) 1.0584(2) 0.0595(12) Uani 1 1 d . . .
H12A H 0.8711 0.4535 1.0859 0.089 Uiso 1 1 calc R A .
H12B H 0.7167 0.4698 1.0863 0.089 Uiso 1 1 calc R . .
H12C H 0.7982 0.5325 1.0433 0.089 Uiso 1 1 calc R . .
C13 C 0.8566(4) 0.4290(3) 0.94634(19) 0.0526(11) Uani 1 1 d . . .
H13A H 0.8511 0.4890 0.9301 0.079 Uiso 1 1 calc R A .
H13B H 0.8380 0.3899 0.9068 0.079 Uiso 1 1 calc R . .
H13C H 0.9457 0.4177 0.9710 0.079 Uiso 1 1 calc R . .
C14 C 0.8733(4) 0.2625(3) 1.07294(18) 0.0430(9) Uani 1 1 d D A .
H14A H 0.8914 0.3052 1.1114 0.052 Uiso 0.748(6) 1 calc PR A 1
H14B H 0.8947 0.3163 1.1005 0.052 Uiso 0.252(6) 1 calc PR A 2
C15A C 0.8467(6) 0.1728(4) 1.1041(3) 0.0508(16) Uiso 0.748(6) 1 d PD A 1
H15A H 0.8413 0.1286 1.0680 0.076 Uiso 0.748(6) 1 calc PR A 1
H15B H 0.7631 0.1747 1.1227 0.076 Uiso 0.748(6) 1 calc PR A 1
H15C H 0.9191 0.1587 1.1411 0.076 Uiso 0.748(6) 1 calc PR A 1
C15B C 0.869(3) 0.1981(13) 1.1297(10) 0.073(7) Uiso 0.252(6) 1 d PD A 2
H15D H 0.7962 0.1573 1.1162 0.110 Uiso 0.252(6) 1 calc PR A 2
H15E H 0.8550 0.2284 1.1718 0.110 Uiso 0.252(6) 1 calc PR A 2
H15F H 0.9528 0.1664 1.1381 0.110 Uiso 0.252(6) 1 calc PR A 2
C16 C 0.9956(4) 0.2539(3) 1.0393(2) 0.0597(12) Uani 1 1 d . . .
H16A H 1.0686 0.2318 1.0729 0.089 Uiso 1 1 calc R A .
H16B H 1.0195 0.3107 1.0227 0.089 Uiso 1 1 calc R . .
H16C H 0.9782 0.2138 1.0004 0.089 Uiso 1 1 calc R . .
C17A C 0.5885(7) 0.2994(4) 1.0692(3) 0.0413(13) Uiso 0.748(6) 1 d P A 1
H17A H 0.5521 0.2393 1.0670 0.050 Uiso 0.748(6) 1 calc PR A 1
C18A C 0.4749(7) 0.3565(4) 1.0391(3) 0.0531(11) Uiso 0.748(6) 1 d P A 1
H18A H 0.3949 0.3394 1.0575 0.080 Uiso 0.748(6) 1 calc PR A 1
H18B H 0.4598 0.3503 0.9888 0.080 Uiso 0.748(6) 1 calc PR A 1
H18C H 0.4962 0.4168 1.0513 0.080 Uiso 0.748(6) 1 calc PR A 1
C19A C 0.6253(6) 0.3197(4) 1.1464(3) 0.0531(11) Uiso 0.748(6) 1 d P A 1
H19A H 0.6567 0.3795 1.1521 0.080 Uiso 0.748(6) 1 calc PR A 1
H19B H 0.6954 0.2804 1.1670 0.080 Uiso 0.748(6) 1 calc PR A 1
H19C H 0.5473 0.3123 1.1692 0.080 Uiso 0.748(6) 1 calc PR A 1
C17B C 0.610(2) 0.3217(13) 1.0713(10) 0.0413(13) Uiso 0.252(6) 1 d P A 2
H17B H 0.6619 0.3502 1.1125 0.050 Uiso 0.252(6) 1 calc PR A 2
C18B C 0.499(2) 0.3888(13) 1.0400(10) 0.0531(11) Uiso 0.252(6) 1 d P A 2
H18D H 0.4507 0.3657 0.9969 0.080 Uiso 0.252(6) 1 calc PR A 2
H18E H 0.5410 0.4437 1.0307 0.080 Uiso 0.252(6) 1 calc PR A 2
H18F H 0.4378 0.3983 1.0730 0.080 Uiso 0.252(6) 1 calc PR A 2
C19B C 0.5516(18) 0.2374(11) 1.0977(9) 0.0531(11) Uiso 0.252(6) 1 d P A 2
H19D H 0.5248 0.2480 1.1428 0.080 Uiso 0.252(6) 1 calc PR A 2
H19E H 0.6188 0.1917 1.1019 0.080 Uiso 0.252(6) 1 calc PR A 2
H19F H 0.4744 0.2192 1.0650 0.080 Uiso 0.252(6) 1 calc PR A 2
C20 C 0.8263(3) 0.0482(2) 0.83539(17) 0.0325(8) Uani 1 1 d . A .
H20 H 0.8227 0.0146 0.7916 0.039 Uiso 1 1 calc R . .
C21 C 0.8138(4) -0.0158(2) 0.8931(2) 0.0478(10) Uani 1 1 d . . .
H21A H 0.8825 -0.0601 0.8945 0.072 Uiso 1 1 calc R A .
H21B H 0.7264 -0.0431 0.8847 0.072 Uiso 1 1 calc R . .
H21C H 0.8244 0.0149 0.9373 0.072 Uiso 1 1 calc R . .
C22 C 0.9614(4) 0.0919(3) 0.8499(2) 0.0480(10) Uani 1 1 d . . .
H22A H 0.9629 0.1322 0.8885 0.072 Uiso 1 1 calc R A .
H22B H 0.9779 0.1236 0.8088 0.072 Uiso 1 1 calc R . .
H22C H 1.0302 0.0480 0.8616 0.072 Uiso 1 1 calc R . .
C23 C 0.6989(4) 0.1833(2) 0.74116(18) 0.0384(9) Uani 1 1 d . A .
H23 H 0.6114 0.2122 0.7273 0.046 Uiso 1 1 calc R . .
C24 C 0.8025(5) 0.2553(3) 0.7467(2) 0.0538(11) Uani 1 1 d . . .
H24A H 0.8907 0.2298 0.7488 0.081 Uiso 1 1 calc R A .
H24B H 0.7988 0.2891 0.7886 0.081 Uiso 1 1 calc R . .
H24C H 0.7843 0.2931 0.7063 0.081 Uiso 1 1 calc R . .
C25 C 0.7182(5) 0.1236(3) 0.68087(19) 0.0547(12) Uani 1 1 d . . .
H25A H 0.7214 0.1584 0.6394 0.082 Uiso 1 1 calc R A .
H25B H 0.6442 0.0828 0.6723 0.082 Uiso 1 1 calc R . .
H25C H 0.8012 0.0916 0.6925 0.082 Uiso 1 1 calc R . .
C26 C 0.5404(3) 0.0545(2) 0.80003(18) 0.0316(7) Uani 1 1 d . A .
H26 H 0.5148 0.0365 0.8451 0.038 Uiso 1 1 calc R . .
C27 C 0.4214(4) 0.1060(2) 0.7640(2) 0.0435(9) Uani 1 1 d . . .
H27A H 0.4275 0.1113 0.7148 0.065 Uiso 1 1 calc R A .
H27B H 0.4214 0.1636 0.7846 0.065 Uiso 1 1 calc R . .
H27C H 0.3395 0.0758 0.7696 0.065 Uiso 1 1 calc R . .
C28 C 0.5541(4) -0.0302(2) 0.7613(2) 0.0477(10) Uani 1 1 d . . .
H28A H 0.4797 -0.0684 0.7664 0.072 Uiso 1 1 calc R A .
H28B H 0.6373 -0.0586 0.7804 0.072 Uiso 1 1 calc R . .
H28C H 0.5540 -0.0179 0.7123 0.072 Uiso 1 1 calc R . .

loop_
_atom_site_aniso_label
_atom_site_aniso_U_11
_atom_site_aniso_U_22
_atom_site_aniso_U_33
_atom_site_aniso_U_23
_atom_site_aniso_U_13
_atom_site_aniso_U_12
Ir 0.02147(7) 0.02000(7) 0.02396(7) -0.00126(5) 0.00410(5) -0.00212(5)
P1 0.0311(5) 0.0258(4) 0.0229(4) -0.0016(3) 0.0032(3) 0.0001(3)
P2 0.0256(4) 0.0200(4) 0.0253(4) -0.0020(3) 0.0030(3) -0.0001(3)
N1 0.0251(14) 0.0304(16) 0.0352(15) 0.0062(12) 0.0052(12) 0.0010(12)
N2 0.0297(15) 0.0367(17) 0.0395(16) 0.0135(13) 0.0039(13) -0.0080(13)
C1 0.0302(17) 0.0262(17) 0.0280(16) 0.0004(13) 0.0076(14) -0.0022(14)
C2 0.0216(18) 0.052(2) 0.056(2) 0.0132(19) 0.0057(17) -0.0056(17)
C3 0.029(2) 0.061(3) 0.063(3) 0.026(2) 0.0076(19) -0.0109(19)
C4 0.039(2) 0.038(2) 0.043(2) 0.0171(16) -0.0010(17) -0.0087(17)
C5 0.0278(17) 0.0240(17) 0.0281(16) 0.0012(12) 0.0049(13) 0.0007(13)
C6 0.0298(17) 0.0195(15) 0.0246(15) -0.0017(12) 0.0064(13) -0.0005(13)
C7 0.0360(19) 0.0278(18) 0.0344(18) 0.0023(14) 0.0095(15) -0.0028(15)
C8 0.049(2) 0.0290(19) 0.041(2) 0.0129(15) 0.0046(18) 0.0000(17)
C9 0.045(2) 0.035(2) 0.049(2) 0.0121(17) -0.0012(19) 0.0144(18)
C10 0.0256(17) 0.037(2) 0.048(2) 0.0030(16) 0.0030(16) 0.0059(15)
C11 0.059(3) 0.0224(18) 0.0361(19) -0.0053(14) -0.0050(18) -0.0003(17)
C12 0.090(4) 0.037(2) 0.050(2) -0.0148(19) 0.003(2) -0.007(2)
C13 0.076(3) 0.039(2) 0.040(2) 0.0025(17) 0.000(2) -0.027(2)
C14 0.047(2) 0.046(2) 0.0311(19) -0.0086(16) -0.0092(17) 0.0102(19)
C16 0.036(2) 0.070(3) 0.067(3) 0.005(3) -0.010(2) 0.000(2)
C20 0.0301(18) 0.0345(19) 0.0322(17) -0.0088(14) 0.0029(14) 0.0078(15)
C21 0.054(3) 0.039(2) 0.049(2) 0.0059(17) 0.005(2) 0.0229(19)
C22 0.0287(19) 0.063(3) 0.053(2) -0.019(2) 0.0059(18) 0.0018(19)
C23 0.055(2) 0.0321(19) 0.0289(17) -0.0006(15) 0.0090(17) 0.0015(18)
C24 0.079(3) 0.043(2) 0.046(2) -0.0029(19) 0.030(2) -0.015(2)
C25 0.083(3) 0.047(3) 0.035(2) -0.0063(18) 0.014(2) 0.000(2)
C26 0.0297(18) 0.0213(16) 0.0418(19) -0.0041(14) -0.0011(15) -0.0005(14)
C27 0.036(2) 0.033(2) 0.056(2) -0.0126(17) -0.0090(18) 0.0035(17)
C28 0.046(2) 0.027(2) 0.066(3) -0.0162(18) -0.004(2) -0.0033(17)

loop_
_atom_type_symbol
_atom_type_description
_atom_type_scat_dispersion_real
_atom_type_scat_dispersion_imag
_atom_type_scat_source
C C 0.0033 0.0016 'International Tables Vol C Tables 4.2.6.8 and 6.1.1.4'
H H 0.0000 0.0000 'International Tables Vol C Tables 4.2.6.8 and 6.1.1.4'
N N 0.0061 0.0033 'International Tables Vol C Tables 4.2.6.8 and 6.1.1.4'
P P 0.1023 0.0942 'International Tables Vol C Tables 4.2.6.8 and 6.1.1.4'
Ir Ir -1.4442 7.9887 'International Tables Vol C Tables 4.2.6.8 and 6.1.1.4'

loop_
_geom_angle_atom_site_label_1
_geom_angle_atom_site_label_2
_geom_angle_atom_site_label_3
_geom_angle
_geom_angle_site_symmetry_1
_geom_angle_site_symmetry_3
C1 Ir C6 78.00(13) . .
C1 Ir P2 97.19(9) . .
C6 Ir P2 96.00(8) . .
C1 Ir P1 97.91(9) . .
C6 Ir P1 94.89(9) . .
P2 Ir P1 162.93(3) . .
C1 Ir H01 97.5(11) . .
C6 Ir H01 175.3(11) . .
P2 Ir H01 83.2(11) . .
P1 Ir H01 87.0(11) . .
C1 Ir H02 171.6(12) . .
C6 Ir H02 93.8(12) . .
P2 Ir H02 85.4(11) . .
P1 Ir H02 80.8(11) . .
H01 Ir H02 90.7(16) . .
C17B P1 C14 102.2(7) . .
C17B P1 C11 94.3(7) . .
C14 P1 C11 105.35(18) . .
C17B P1 C17A 12.2(7) . .
C14 P1 C17A 103.8(2) . .
C11 P1 C17A 105.3(2) . .
C17B P1 Ir 123.1(7) . .
C14 P1 Ir 114.56(12) . .
C11 P1 Ir 114.32(12) . .
C17A P1 Ir 112.5(2) . .
C20 P2 C23 105.44(17) . .
C20 P2 C26 102.33(15) . .
C23 P2 C26 102.98(17) . .
C20 P2 Ir 115.28(11) . .
C23 P2 Ir 115.61(12) . .
C26 P2 Ir 113.61(11) . .
C1 N1 C2 111.6(3) . .
C1 N1 C5 117.4(3) . .
C2 N1 C5 131.0(3) . .
C1 N2 C3 110.7(3) . .
C1 N2 C4 124.1(3) . .
C3 N2 C4 125.0(3) . .
N2 C1 N1 103.9(3) . .
N2 C1 Ir 139.2(3) . .
N1 C1 Ir 116.9(2) . .
C3 C2 N1 106.2(3) . .
C3 C2 H2 126.9 . .
N1 C2 H2 126.9 . .
C2 C3 N2 107.6(3) . .
C2 C3 H3 126.2 . .
N2 C3 H3 126.2 . .
N2 C4 C4 111.8(4) . 3_657
N2 C4 H4A 109.3 . .
C4 C4 H4A 109.3 3_657 .
N2 C4 H4B 109.3 . .
C4 C4 H4B 109.3 3_657 .
H4A C4 H4B 107.9 . .
C10 C5 C6 124.9(3) . .
C10 C5 N1 121.3(3) . .
C6 C5 N1 113.8(3) . .
C7 C6 C5 113.0(3) . .
C7 C6 Ir 133.2(3) . .
C5 C6 Ir 113.8(2) . .
C8 C7 C6 123.5(3) . .
C8 C7 H7 118.2 . .
C6 C7 H7 118.2 . .
C9 C8 C7 120.5(3) . .
C9 C8 H8 119.8 . .
C7 C8 H8 119.8 . .
C10 C9 C8 119.4(3) . .
C10 C9 H9 120.3 . .
C8 C9 H9 120.3 . .
C9 C10 C5 118.7(3) . .
C9 C10 H10 120.7 . .
C5 C10 H10 120.7 . .
C13 C11 C12 109.2(3) . .
C13 C11 P1 114.4(3) . .
C12 C11 P1 115.8(3) . .
C13 C11 H11 105.5 . .
C12 C11 H11 105.5 . .
P1 C11 H11 105.5 . .
C11 C12 H12A 109.5 . .
C11 C12 H12B 109.5 . .
H12A C12 H12B 109.5 . .
C11 C12 H12C 109.5 . .
H12A C12 H12C 109.5 . .
H12B C12 H12C 109.5 . .
C11 C13 H13A 109.5 . .
C11 C13 H13B 109.5 . .
H13A C13 H13B 109.5 . .
C11 C13 H13C 109.5 . .
H13A C13 H13C 109.5 . .
H13B C13 H13C 109.5 . .
C16 C14 C15B 112.8(10) . .
C16 C14 C15A 107.5(4) . .
C15B C14 C15A 24.5(10) . .
C16 C14 P1 113.9(3) . .
C15B C14 P1 123.6(10) . .
C15A C14 P1 109.9(3) . .
C16 C14 H14A 108.5 . .
C15B C14 H14A 84.4 . .
C15A C14 H14A 108.5 . .
P1 C14 H14A 108.5 . .
C16 C14 H14B 100.5 . .
C15B C14 H14B 100.5 . .
C15A C14 H14B 124.6 . .
P1 C14 H14B 100.5 . .
H14A C14 H14B 16.1 . .
C14 C15A H15A 109.5 . .
C14 C15A H15B 109.5 . .
C14 C15A H15C 109.5 . .
C14 C15B H15D 109.5 . .
C14 C15B H15E 109.5 . .
H15D C15B H15E 109.5 . .
C14 C15B H15F 109.5 . .
H15D C15B H15F 109.5 . .
H15E C15B H15F 109.5 . .
C14 C16 H16A 109.5 . .
C14 C16 H16B 109.5 . .
H16A C16 H16B 109.5 . .
C14 C16 H16C 109.5 . .
H16A C16 H16C 109.5 . .
H16B C16 H16C 109.5 . .
C18A C17A C19A 109.0(5) . .
C18A C17A P1 111.4(5) . .
C19A C17A P1 118.7(4) . .
C18A C17A H17A 105.5 . .
C19A C17A H17A 105.5 . .
P1 C17A H17A 105.5 . .
C19B C17B C18B 113.0(15) . .
C19B C17B P1 111.4(13) . .
C18B C17B P1 112.4(13) . .
C19B C17B H17B 106.5 . .
C18B C17B H17B 106.5 . .
P1 C17B H17B 106.5 . .
C17B C18B H18D 109.5 . .
C17B C18B H18E 109.5 . .
H18D C18B H18E 109.5 . .
C17B C18B H18F 109.5 . .
H18D C18B H18F 109.5 . .
H18E C18B H18F 109.5 . .
C17B C19B H19D 109.5 . .
C17B C19B H19E 109.5 . .
H19D C19B H19E 109.5 . .
C17B C19B H19F 109.5 . .
H19D C19B H19F 109.5 . .
H19E C19B H19F 109.5 . .
C21 C20 C22 109.0(3) . .
C21 C20 P2 111.5(2) . .
C22 C20 P2 113.0(3) . .
C21 C20 H20 107.7 . .
C22 C20 H20 107.7 . .
P2 C20 H20 107.7 . .
C20 C21 H21A 109.5 . .
C20 C21 H21B 109.5 . .
H21A C21 H21B 109.5 . .
C20 C21 H21C 109.5 . .
H21A C21 H21C 109.5 . .
H21B C21 H21C 109.5 . .
C20 C22 H22A 109.5 . .
C20 C22 H22B 109.5 . .
H22A C22 H22B 109.5 . .
C20 C22 H22C 109.5 . .
H22A C22 H22C 109.5 . .
H22B C22 H22C 109.5 . .
C24 C23 C25 108.9(3) . .
C24 C23 P2 114.8(3) . .
C25 C23 P2 114.7(3) . .
C24 C23 H23 105.9 . .
C25 C23 H23 105.9 . .
P2 C23 H23 105.9 . .
C23 C24 H24A 109.5 . .
C23 C24 H24B 109.5 . .
H24A C24 H24B 109.5 . .
C23 C24 H24C 109.5 . .
H24A C24 H24C 109.5 . .
H24B C24 H24C 109.5 . .
C23 C25 H25A 109.5 . .
C23 C25 H25B 109.5 . .
H25A C25 H25B 109.5 . .
C23 C25 H25C 109.5 . .
H25A C25 H25C 109.5 . .
H25B C25 H25C 109.5 . .
C28 C26 C27 110.0(3) . .
C28 C26 P2 120.2(3) . .
C27 C26 P2 110.7(2) . .
C28 C26 H26 104.9 . .
C27 C26 H26 104.9 . .
P2 C26 H26 104.9 . .
C26 C27 H27A 109.5 . .
C26 C27 H27B 109.5 . .
H27A C27 H27B 109.5 . .
C26 C27 H27C 109.5 . .
H27A C27 H27C 109.5 . .
H27B C27 H27C 109.5 . .
C26 C28 H28A 109.5 . .
C26 C28 H28B 109.5 . .
H28A C28 H28B 109.5 . .
C26 C28 H28C 109.5 . .
H28A C28 H28C 109.5 . .
H28B C28 H28C 109.5 . .

loop_
_geom_bond_atom_site_label_1
_geom_bond_atom_site_label_2
_geom_bond_distance
_geom_bond_site_symmetry_2
Ir C1 2.041(3) .
Ir C6 2.132(3) .
Ir P2 2.2983(10) .
Ir P1 2.2998(10) .
Ir H01 1.591(10) .
Ir H02 1.590(10) .
P1 C17B 1.79(2) .
P1 C14 1.858(4) .
P1 C11 1.863(4) .
P1 C17A 1.899(7) .
P2 C20 1.859(3) .
P2 C23 1.861(4) .
P2 C26 1.867(3) .
N1 C1 1.369(4) .
N1 C2 1.378(4) .
N1 C5 1.422(4) .
N2 C1 1.354(4) .
N2 C3 1.387(5) .
N2 C4 1.451(4) .
C2 C3 1.340(5) .
C2 H2 0.9500 .
C3 H3 0.9500 .
C4 C4 1.525(7) 3_657
C4 H4A 0.9900 .
C4 H4B 0.9900 .
C5 C10 1.386(4) .
C5 C6 1.418(4) .
C6 C7 1.395(4) .
C7 C8 1.386(5) .
C7 H7 0.9500 .
C8 C9 1.381(5) .
C8 H8 0.9500 .
C9 C10 1.377(5) .
C9 H9 0.9500 .
C10 H10 0.9500 .
C11 C13 1.532(5) .
C11 C12 1.535(5) .
C11 H11 1.0000 .
C12 H12A 0.9800 .
C12 H12B 0.9800 .
C12 H12C 0.9800 .
C13 H13A 0.9800 .
C13 H13B 0.9800 .
C13 H13C 0.9800 .
C14 C16 1.507(6) .
C14 C15B 1.501(9) .
C14 C15A 1.556(6) .
C14 H14A 1.0000 .
C14 H14B 1.0000 .
C15A H15A 0.9800 .
C15A H15B 0.9800 .
C15A H15C 0.9800 .
C15B H15D 0.9800 .
C15B H15E 0.9800 .
C15B H15F 0.9800 .
C16 H16A 0.9800 .
C16 H16B 0.9800 .
C16 H16C 0.9800 .
C17A C18A 1.507(9) .
C17A C19A 1.536(9) .
C17A H17A 1.0000 .
C18A H18A 0.9800 .
C18A H18B 0.9800 .
C18A H18C 0.9800 .
C19A H19A 0.9800 .
C19A H19B 0.9800 .
C19A H19C 0.9800 .
C17B C19B 1.56(3) .
C17B C18B 1.59(3) .
C17B H17B 1.0000 .
C18B H18D 0.9800 .
C18B H18E 0.9800 .
C18B H18F 0.9800 .
C19B H19D 0.9800 .
C19B H19E 0.9800 .
C19B H19F 0.9800 .
C20 C21 1.525(5) .
C20 C22 1.526(5) .
C20 H20 1.0000 .
C21 H21A 0.9800 .
C21 H21B 0.9800 .
C21 H21C 0.9800 .
C22 H22A 0.9800 .
C22 H22B 0.9800 .
C22 H22C 0.9800 .
C23 C24 1.530(6) .
C23 C25 1.538(5) .
C23 H23 1.0000 .
C24 H24A 0.9800 .
C24 H24B 0.9800 .
C24 H24C 0.9800 .
C25 H25A 0.9800 .
C25 H25B 0.9800 .
C25 H25C 0.9800 .
C26 C28 1.533(5) .
C26 C27 1.534(5) .
C26 H26 1.0000 .
C27 H27A 0.9800 .
C27 H27B 0.9800 .
C27 H27C 0.9800 .
C28 H28A 0.9800 .
C28 H28B 0.9800 .
C28 H28C 0.9800 .
